data_7158280
loop_
_publ_author_name
'Solea, Atena B.'
'Wang, Sining'
'Xue, Xiao-Song'
'Crochet, Aurelien'
'Fromm, Katharina M.'
'Houk, Kendall N.'
'Mamula, Olimpia'
'Allemann, Christophe'

_publ_section_title
;
 Efficient synthesis of isoindolones by intramolecular cyclisation of
 pyridinylbenzoic acids.
;
_journal_issue 37
_journal_name_full 'Organic &amp; biomolecular chemistry'
_journal_page_first 8025
_journal_page_last 8029
_journal_paper_doi 10.1039/d1ob01343b
_journal_volume 19
_journal_year 2021
_chemical_absolute_configuration syn
_chemical_formula_moiety 'C19 H17 N O'
_chemical_formula_sum 'C19 H17 N O'
_chemical_formula_weight 275.33
_space_group_crystal_system orthorhombic
_space_group_IT_number 19
_space_group_name_Hall 'P 2ac 2ab'
_space_group_name_H-M_alt 'P 21 21 21'
_atom_sites_solution_hydrogens geom
_atom_sites_solution_primary dual
_audit_creation_date 2018-03-12
_audit_creation_method
;
Olex2 1.2
(compiled 2017.08.10 svn.r3458 for OlexSys, GUI svn.r5381)
;
_audit_update_record
;
2020-10-12 deposited with the CCDC.	2021-08-27 downloaded from the CCDC.
;
_cell_angle_alpha 90
_cell_angle_beta 90
_cell_angle_gamma 90
_cell_formula_units_Z 4
_cell_length_a 7.0872(8)
_cell_length_b 12.3506(16)
_cell_length_c 16.599(2)
_cell_measurement_reflns_used 5105
_cell_measurement_temperature 250(2)
_cell_measurement_theta_max 23.97
_cell_measurement_theta_min 2.06
_cell_volume 1452.9(3)
_computing_cell_refinement 'X-Area (Stoe & Cie, 2009)'
_computing_data_collection 'X-Area (Stoe & Cie, 2009)'
_computing_data_reduction 'X-RED32(Stoe & Cie, 2009)'
_computing_molecular_graphics 'Olex2 (Dolomanov et al., 2009)'
_computing_publication_material 'Olex2 (Dolomanov et al., 2009)'
_computing_structure_refinement 'ShelXL (Sheldrick, 2015)'
_computing_structure_solution 'ShelXT (Sheldrick, 2015)'
_diffrn_ambient_temperature 250(2)
_diffrn_detector_area_resol_mean 6.67
_diffrn_measured_fraction_theta_full 0.999
_diffrn_measured_fraction_theta_max 0.994
_diffrn_measurement_device_type 'STOE IPDS2'
_diffrn_measurement_method 'rotation method'
_diffrn_radiation_monochromator graphite
_diffrn_radiation_probe x-ray
_diffrn_radiation_type MoK\a
_diffrn_radiation_wavelength 0.71073
_diffrn_reflns_av_R_equivalents 0.1351
_diffrn_reflns_av_unetI/netI 0.0797
_diffrn_reflns_Laue_measured_fraction_full 0.999
_diffrn_reflns_Laue_measured_fraction_max 0.994
_diffrn_reflns_limit_h_max 8
_diffrn_reflns_limit_h_min -9
_diffrn_reflns_limit_k_max 15
_diffrn_reflns_limit_k_min -15
_diffrn_reflns_limit_l_max 20
_diffrn_reflns_limit_l_min -21
_diffrn_reflns_number 20659
_diffrn_reflns_point_group_measured_fraction_full 1.000
_diffrn_reflns_point_group_measured_fraction_max 0.992
_diffrn_reflns_theta_full 25.242
_diffrn_reflns_theta_max 26.945
_diffrn_reflns_theta_min 2.055
_diffrn_source 'fine-focus sealed tube'
_diffrn_source_type 'Stoe IPDS2'
_exptl_absorpt_coefficient_mu 0.077
_exptl_absorpt_correction_T_max 0.9255
_exptl_absorpt_correction_T_min 0.7551
_exptl_absorpt_correction_type integration
_exptl_absorpt_process_details 'Stoe & Cie (2002). X-SHAPE. Stoe & Cie, Darmstadt, Germany'
_exptl_crystal_colour red
_exptl_crystal_colour_primary red
_exptl_crystal_density_diffrn 1.259
_exptl_crystal_description plate
_exptl_crystal_F_000 584
_exptl_crystal_recrystallization_method 'The material was recrystallised from diethylether by slow evaporation'
_exptl_crystal_size_max 0.21
_exptl_crystal_size_mid 0.1
_exptl_crystal_size_min 0.034
_refine_diff_density_max 0.146
_refine_diff_density_min -0.144
_refine_diff_density_rms 0.033
_refine_ls_abs_structure_details
;
 Flack x determined using 440 quotients [(I+)-(I-)]/[(I+)+(I-)]
 (Parsons, Flack and Wagner, Acta Cryst. B69 (2013) 249-259).
;
_refine_ls_abs_structure_Flack -0.2(10)
_refine_ls_extinction_coef 0.010(2)
_refine_ls_extinction_expression Fc^*^=kFc[1+0.001xFc^2^\l^3^/sin(2\q)]^-1/4^
_refine_ls_extinction_method 'SHELXL-2017/1 (Sheldrick 2017)'
_refine_ls_goodness_of_fit_ref 0.964
_refine_ls_hydrogen_treatment constr
_refine_ls_matrix_type full
_refine_ls_number_parameters 193
_refine_ls_number_reflns 3105
_refine_ls_number_restraints 0
_refine_ls_restrained_S_all 0.964
_refine_ls_R_factor_all 0.1384
_refine_ls_R_factor_gt 0.0471
_refine_ls_shift/su_max 0.000
_refine_ls_shift/su_mean 0.000
_refine_ls_structure_factor_coef Fsqd
_refine_ls_weighting_details 'w=1/[\s^2^(Fo^2^)+(0.0417P)^2^] where P=(Fo^2^+2Fc^2^)/3'
_refine_ls_weighting_scheme calc
_refine_ls_wR_factor_gt 0.0857
_refine_ls_wR_factor_ref 0.1140
_reflns_Friedel_coverage 0.723
_reflns_Friedel_fraction_full 1.000
_reflns_Friedel_fraction_max 0.989
_reflns_number_gt 1507
_reflns_number_total 3105
_reflns_threshold_expression 'I > 2\s(I)'
_cod_data_source_file d1ob01343b2.cif
_cod_data_source_block ate253
_cod_depositor_comments 'Adding full bibliography for 7158278--7158280.cif.'
_cod_database_code 7158280
_shelx_shelxl_version_number 2017/1
_shelx_space_group_comment
;
The symmetry employed for this shelxl refinement is uniquely defined
by the following loop, which should always be used as a source of
symmetry information in preference to the above space-group names.
They are only intended as comments.
;
_shelx_estimated_absorpt_t_max 0.997
_shelx_estimated_absorpt_t_min 0.984
_olex2_refinement_description
;
1. Fixed Uiso
 At 1.2 times of:
  All C(H) groups, All C(H,H) groups
 At 1.5 times of:
  All C(H,H,H) groups
2.a Ternary CH refined with riding coordinates:
 C12(H12), C14(H14)
2.b Secondary CH2 refined with riding coordinates:
 C13(H13A,H13B)
2.c Aromatic/amide H refined with riding coordinates:
 C3(H3), C4(H4), C5(H5), C6(H6), C9(H9), C10(H10), C15(H15)
2.d Idealised Me refined as rotating group:
 C18(H18A,H18B,H18C), C19(H19A,H19B,H19C)
;
_olex2_diffrn_ambient_temperature_device 'Oxford Cryosystems'
_olex2_exptl_crystal_mounting_method 'The crystal was mounted on a mylar loop in oil'
_olex2_submission_special_instructions 'No special instructions were received'

loop_
_space_group_symop_operation_xyz
'x, y, z'
'-x+1/2, -y, z+1/2'
'-x, y+1/2, -z+1/2'
'x+1/2, -y+1/2, -z'

loop_
_atom_site_label
_atom_site_type_symbol
_atom_site_fract_x
_atom_site_fract_y
_atom_site_fract_z
_atom_site_U_iso_or_equiv
_atom_site_adp_type
_atom_site_occupancy
_atom_site_site_symmetry_order
_atom_site_calc_flag
_atom_site_refinement_flags_posn
_atom_site_refinement_flags_adp
_atom_site_refinement_flags_occupancy
_atom_site_disorder_assembly
_atom_site_disorder_group
O1 O 0.7725(5) 0.5365(2) 0.58675(15) 0.0715(10) Uani 1 1 d . . . . .
N1 N 0.7911(5) 0.5567(2) 0.44785(16) 0.0496(9) Uani 1 1 d . . . . .
C1 C 0.7828(6) 0.5944(3) 0.5271(2) 0.0543(11) Uani 1 1 d . . . . .
C2 C 0.7852(6) 0.7128(3) 0.5214(3) 0.0542(10) Uani 1 1 d . . . . .
C3 C 0.7829(7) 0.7896(3) 0.5819(3) 0.0666(13) Uani 1 1 d . . . . .
H3 H 0.778301 0.769234 0.636481 0.080 Uiso 1 1 calc R . . . .
C4 C 0.7878(8) 0.8974(4) 0.5596(3) 0.0775(15) Uani 1 1 d . . . . .
H4 H 0.787839 0.951429 0.599475 0.093 Uiso 1 1 calc R . . . .
C5 C 0.7925(8) 0.9266(3) 0.4796(3) 0.0805(14) Uani 1 1 d . . . . .
H5 H 0.792675 1.000546 0.466140 0.097 Uiso 1 1 calc R . . . .
C6 C 0.7969(7) 0.8510(3) 0.4188(3) 0.0713(12) Uani 1 1 d . . . . .
H6 H 0.801217 0.872156 0.364435 0.086 Uiso 1 1 calc R . . . .
C7 C 0.7947(6) 0.7419(3) 0.4405(2) 0.0532(10) Uani 1 1 d . . . . .
C8 C 0.8013(6) 0.6437(3) 0.3930(2) 0.0508(9) Uani 1 1 d . . . . .
C9 C 0.8187(7) 0.6250(3) 0.3138(2) 0.0626(12) Uani 1 1 d . . . . .
H9 H 0.821525 0.683138 0.277220 0.075 Uiso 1 1 calc R . . . .
C10 C 0.8331(7) 0.5154(3) 0.2851(2) 0.0623(12) Uani 1 1 d . . . . .
H10 H 0.847934 0.502584 0.229590 0.075 Uiso 1 1 calc R . . . .
C11 C 0.8256(6) 0.4313(3) 0.3358(2) 0.0491(10) Uani 1 1 d . . . . .
C12 C 0.8383(6) 0.3145(3) 0.3125(2) 0.0561(11) Uani 1 1 d . . . . .
H12 H 0.869605 0.300205 0.255342 0.067 Uiso 1 1 calc R . . . .
C13 C 0.9605(7) 0.2547(4) 0.3750(3) 0.0715(14) Uani 1 1 d . . . . .
H13A H 1.063842 0.298037 0.397368 0.086 Uiso 1 1 calc R . . . .
H13B H 1.004383 0.183134 0.357681 0.086 Uiso 1 1 calc R . . . .
C14 C 0.7804(7) 0.2527(3) 0.4274(2) 0.0667(13) Uani 1 1 d . . . . .
H14 H 0.764541 0.188608 0.462616 0.080 Uiso 1 1 calc R . . . .
C15 C 0.7661(7) 0.3613(3) 0.4683(2) 0.0656(14) Uani 1 1 d . . . . .
H15 H 0.738440 0.367671 0.523490 0.079 Uiso 1 1 calc R . . . .
C16 C 0.7946(6) 0.4479(3) 0.4221(2) 0.0506(10) Uani 1 1 d . . . . .
C17 C 0.6670(6) 0.2512(4) 0.3465(2) 0.0589(11) Uani 1 1 d . . . . .
C18 C 0.4748(7) 0.3051(4) 0.3431(3) 0.0831(16) Uani 1 1 d . . . . .
H18A H 0.479080 0.373087 0.372234 0.125 Uiso 1 1 calc GR . . . .
H18B H 0.381451 0.257893 0.367483 0.125 Uiso 1 1 calc GR . . . .
H18C H 0.440907 0.318665 0.287374 0.125 Uiso 1 1 calc GR . . . .
C19 C 0.6498(8) 0.1362(3) 0.3114(3) 0.0775(15) Uani 1 1 d . . . . .
H19A H 0.592832 0.139810 0.258317 0.116 Uiso 1 1 calc GR . . . .
H19B H 0.571605 0.092276 0.346485 0.116 Uiso 1 1 calc GR . . . .
H19C H 0.774296 0.103960 0.307225 0.116 Uiso 1 1 calc GR . . . .

loop_
_atom_site_aniso_label
_atom_site_aniso_U_11
_atom_site_aniso_U_22
_atom_site_aniso_U_33
_atom_site_aniso_U_23
_atom_site_aniso_U_13
_atom_site_aniso_U_12
O1 0.102(3) 0.0712(18) 0.0412(14) 0.0059(14) 0.0053(17) -0.0015(19)
N1 0.056(2) 0.051(2) 0.0427(17) 0.0068(14) 0.0006(17) 0.0001(19)
C1 0.058(3) 0.065(2) 0.040(2) 0.0013(19) 0.001(2) -0.001(2)
C2 0.052(3) 0.054(2) 0.056(2) -0.006(2) 0.000(2) -0.004(2)
C3 0.067(4) 0.067(3) 0.065(3) -0.008(2) 0.005(3) -0.005(2)
C4 0.080(4) 0.061(3) 0.091(4) -0.017(3) 0.003(3) -0.002(3)
C5 0.086(4) 0.056(3) 0.100(4) 0.000(3) -0.005(4) -0.005(3)
C6 0.074(4) 0.063(3) 0.077(3) 0.013(3) -0.002(3) -0.007(3)
C7 0.047(3) 0.057(2) 0.056(3) 0.0043(19) -0.003(2) -0.003(2)
C8 0.051(3) 0.053(2) 0.048(2) 0.0073(19) -0.002(2) -0.004(2)
C9 0.070(3) 0.069(3) 0.049(2) 0.014(2) -0.007(2) -0.010(3)
C10 0.068(3) 0.074(3) 0.044(2) 0.002(2) 0.000(2) -0.015(2)
C11 0.048(3) 0.059(2) 0.040(2) 0.0039(18) 0.004(2) -0.009(2)
C12 0.054(3) 0.069(3) 0.045(2) -0.0040(19) 0.004(2) -0.002(2)
C13 0.072(3) 0.070(3) 0.073(3) -0.014(3) -0.008(3) 0.019(3)
C14 0.093(4) 0.054(2) 0.053(3) 0.0053(19) 0.005(3) 0.007(3)
C15 0.094(4) 0.057(2) 0.046(2) 0.008(2) 0.010(2) 0.001(3)
C16 0.055(3) 0.056(2) 0.041(2) 0.0025(18) 0.004(2) 0.000(2)
C17 0.058(3) 0.060(2) 0.058(3) -0.002(2) 0.009(2) -0.004(2)
C18 0.053(3) 0.080(3) 0.116(4) -0.007(3) 0.007(3) -0.010(3)
C19 0.097(4) 0.062(3) 0.073(3) -0.004(2) 0.009(3) -0.011(3)

loop_
_atom_type_symbol
_atom_type_description
_atom_type_scat_dispersion_real
_atom_type_scat_dispersion_imag
_atom_type_scat_source
C C 0.0033 0.0016 'International Tables Vol C Tables 4.2.6.8 and 6.1.1.4'
H H 0.0000 0.0000 'International Tables Vol C Tables 4.2.6.8 and 6.1.1.4'
N N 0.0061 0.0033 'International Tables Vol C Tables 4.2.6.8 and 6.1.1.4'
O O 0.0106 0.0060 'International Tables Vol C Tables 4.2.6.8 and 6.1.1.4'

loop_
_geom_angle_atom_site_label_1
_geom_angle_atom_site_label_2
_geom_angle_atom_site_label_3
_geom_angle
_geom_angle_site_symmetry_1
_geom_angle_site_symmetry_3
_geom_angle_publ_flag
C1 N1 C8 110.9(3) . . ?
C1 N1 C16 127.1(3) . . ?
C8 N1 C16 122.0(3) . . ?
O1 C1 N1 124.8(3) . . ?
O1 C1 C2 129.5(4) . . ?
N1 C1 C2 105.7(3) . . ?
C3 C2 C1 129.7(4) . . ?
C3 C2 C7 121.7(4) . . ?
C7 C2 C1 108.7(3) . . ?
C2 C3 H3 121.1 . . ?
C2 C3 C4 117.8(4) . . ?
C4 C3 H3 121.1 . . ?
C3 C4 H4 119.6 . . ?
C5 C4 C3 120.8(4) . . ?
C5 C4 H4 119.6 . . ?
C4 C5 H5 119.0 . . ?
C4 C5 C6 122.0(4) . . ?
C6 C5 H5 119.0 . . ?
C5 C6 H6 121.1 . . ?
C5 C6 C7 117.8(4) . . ?
C7 C6 H6 121.1 . . ?
C2 C7 C6 119.9(4) . . ?
C2 C7 C8 108.1(3) . . ?
C6 C7 C8 132.0(4) . . ?
N1 C8 C7 106.6(3) . . ?
C9 C8 N1 120.4(3) . . ?
C9 C8 C7 132.9(3) . . ?
C8 C9 H9 120.2 . . ?
C8 C9 C10 119.6(4) . . ?
C10 C9 H9 120.2 . . ?
C9 C10 H10 119.4 . . ?
C11 C10 C9 121.3(3) . . ?
C11 C10 H10 119.4 . . ?
C10 C11 C12 125.7(3) . . ?
C10 C11 C16 120.8(3) . . ?
C16 C11 C12 113.4(3) . . ?
C11 C12 H12 115.7 . . ?
C11 C12 C13 108.8(4) . . ?
C11 C12 C17 110.2(4) . . ?
C13 C12 H12 115.7 . . ?
C13 C12 C17 87.3(3) . . ?
C17 C12 H12 115.7 . . ?
C12 C13 H13A 114.4 . . ?
C12 C13 H13B 114.4 . . ?
C12 C13 C14 85.5(3) . . ?
H13A C13 H13B 111.5 . . ?
C14 C13 H13A 114.4 . . ?
C14 C13 H13B 114.4 . . ?
C13 C14 H14 116.0 . . ?
C13 C14 C17 86.6(3) . . ?
C15 C14 C13 107.1(4) . . ?
C15 C14 H14 116.0 . . ?
C15 C14 C17 111.2(4) . . ?
C17 C14 H14 116.0 . . ?
C14 C15 H15 121.8 . . ?
C16 C15 C14 116.4(3) . . ?
C16 C15 H15 121.8 . . ?
N1 C16 C11 115.7(3) . . ?
C15 C16 N1 126.0(3) . . ?
C15 C16 C11 118.3(3) . . ?
C12 C17 C14 84.5(3) . . ?
C18 C17 C12 117.9(4) . . ?
C18 C17 C14 119.2(4) . . ?
C18 C17 C19 108.7(4) . . ?
C19 C17 C12 112.9(4) . . ?
C19 C17 C14 112.1(4) . . ?
C17 C18 H18A 109.5 . . ?
C17 C18 H18B 109.5 . . ?
C17 C18 H18C 109.5 . . ?
H18A C18 H18B 109.5 . . ?
H18A C18 H18C 109.5 . . ?
H18B C18 H18C 109.5 . . ?
C17 C19 H19A 109.5 . . ?
C17 C19 H19B 109.5 . . ?
C17 C19 H19C 109.5 . . ?
H19A C19 H19B 109.5 . . ?
H19A C19 H19C 109.5 . . ?
H19B C19 H19C 109.5 . . ?

loop_
_geom_bond_atom_site_label_1
_geom_bond_atom_site_label_2
_geom_bond_distance
_geom_bond_site_symmetry_2
_geom_bond_publ_flag
O1 C1 1.223(4) . ?
N1 C1 1.397(4) . ?
N1 C8 1.410(4) . ?
N1 C16 1.411(4) . ?
C1 C2 1.465(5) . ?
C2 C3 1.381(5) . ?
C2 C7 1.393(5) . ?
C3 H3 0.9400 . ?
C3 C4 1.383(6) . ?
C4 H4 0.9400 . ?
C4 C5 1.375(6) . ?
C5 H5 0.9400 . ?
C5 C6 1.376(6) . ?
C6 H6 0.9400 . ?
C6 C7 1.395(5) . ?
C7 C8 1.446(5) . ?
C8 C9 1.342(5) . ?
C9 H9 0.9400 . ?
C9 C10 1.439(6) . ?
C10 H10 0.9400 . ?
C10 C11 1.338(5) . ?
C11 C12 1.496(5) . ?
C11 C16 1.463(5) . ?
C12 H12 0.9900 . ?
C12 C13 1.541(6) . ?
C12 C17 1.551(6) . ?
C13 H13A 0.9800 . ?
C13 H13B 0.9800 . ?
C13 C14 1.545(6) . ?
C14 H14 0.9900 . ?
C14 C15 1.507(5) . ?
C14 C17 1.566(6) . ?
C15 H15 0.9400 . ?
C15 C16 1.332(5) . ?
C17 C18 1.517(7) . ?
C17 C19 1.540(6) . ?
C18 H18A 0.9700 . ?
C18 H18B 0.9700 . ?
C18 H18C 0.9700 . ?
C19 H19A 0.9700 . ?
C19 H19B 0.9700 . ?
C19 H19C 0.9700 . ?

loop_
_geom_torsion_atom_site_label_1
_geom_torsion_atom_site_label_2
_geom_torsion_atom_site_label_3
_geom_torsion_atom_site_label_4
_geom_torsion
_geom_torsion_site_symmetry_1
_geom_torsion_site_symmetry_2
_geom_torsion_site_symmetry_3
_geom_torsion_site_symmetry_4
_geom_torsion_publ_flag
O1 C1 C2 C3 2.5(9) . . . . ?
O1 C1 C2 C7 -178.8(5) . . . . ?
N1 C1 C2 C3 -178.7(5) . . . . ?
N1 C1 C2 C7 0.0(6) . . . . ?
N1 C8 C9 C10 -2.0(7) . . . . ?
C1 N1 C8 C7 -1.3(4) . . . . ?
C1 N1 C8 C9 177.1(4) . . . . ?
C1 N1 C16 C11 -173.2(4) . . . . ?
C1 N1 C16 C15 9.3(7) . . . . ?
C1 C2 C3 C4 179.5(5) . . . . ?
C1 C2 C7 C6 179.4(4) . . . . ?
C1 C2 C7 C8 -0.8(6) . . . . ?
C2 C3 C4 C5 0.7(9) . . . . ?
C2 C7 C8 N1 1.3(5) . . . . ?
C2 C7 C8 C9 -176.8(5) . . . . ?
C3 C2 C7 C6 -1.8(7) . . . . ?
C3 C2 C7 C8 178.0(5) . . . . ?
C3 C4 C5 C6 -1.5(9) . . . . ?
C4 C5 C6 C7 0.6(8) . . . . ?
C5 C6 C7 C2 1.0(7) . . . . ?
C5 C6 C7 C8 -178.8(5) . . . . ?
C6 C7 C8 N1 -178.9(5) . . . . ?
C6 C7 C8 C9 3.0(9) . . . . ?
C7 C2 C3 C4 0.9(8) . . . . ?
C7 C8 C9 C10 175.9(5) . . . . ?
C8 N1 C1 O1 179.7(4) . . . . ?
C8 N1 C1 C2 0.8(5) . . . . ?
C8 N1 C16 C11 5.0(6) . . . . ?
C8 N1 C16 C15 -172.5(5) . . . . ?
C8 C9 C10 C11 1.3(8) . . . . ?
C9 C10 C11 C12 179.8(5) . . . . ?
C9 C10 C11 C16 2.6(8) . . . . ?
C10 C11 C12 C13 139.7(5) . . . . ?
C10 C11 C12 C17 -126.2(5) . . . . ?
C10 C11 C16 N1 -5.6(7) . . . . ?
C10 C11 C16 C15 172.1(5) . . . . ?
C11 C12 C13 C14 80.5(4) . . . . ?
C11 C12 C17 C14 -79.5(4) . . . . ?
C11 C12 C17 C18 40.7(5) . . . . ?
C11 C12 C17 C19 168.8(4) . . . . ?
C12 C11 C16 N1 176.9(4) . . . . ?
C12 C11 C16 C15 -5.4(6) . . . . ?
C12 C13 C14 C15 -81.6(4) . . . . ?
C12 C13 C14 C17 29.6(3) . . . . ?
C13 C12 C17 C14 29.5(3) . . . . ?
C13 C12 C17 C18 149.7(4) . . . . ?
C13 C12 C17 C19 -82.2(4) . . . . ?
C13 C14 C15 C16 46.0(5) . . . . ?
C13 C14 C17 C12 -29.4(3) . . . . ?
C13 C14 C17 C18 -148.4(4) . . . . ?
C13 C14 C17 C19 83.1(4) . . . . ?
C14 C15 C16 N1 -178.9(4) . . . . ?
C14 C15 C16 C11 3.6(6) . . . . ?
C15 C14 C17 C12 77.7(4) . . . . ?
C15 C14 C17 C18 -41.3(6) . . . . ?
C15 C14 C17 C19 -169.8(4) . . . . ?
C16 N1 C1 O1 -1.9(7) . . . . ?
C16 N1 C1 C2 179.2(4) . . . . ?
C16 N1 C8 C7 -179.8(4) . . . . ?
C16 N1 C8 C9 -1.4(6) . . . . ?
C16 C11 C12 C13 -43.0(5) . . . . ?
C16 C11 C12 C17 51.2(5) . . . . ?
C17 C12 C13 C14 -29.9(3) . . . . ?
C17 C14 C15 C16 -47.1(6) . . . . ?
